data_7135678
loop_
_publ_author_name
'Koschabek, Sarah'
'Elsayed Moussa, Mehdi'
'Riesinger, Christoph'
'Bal&#xe1;zs, G&#xe1;bor'
'Scheer, Manfred'

_publ_section_title
;
 A route to asymmetrically substituted secondary phosphines.
;
_journal_issue 31
_journal_name_full 'Chemical communications (Cambridge, England)'
_journal_page_first 7979
_journal_page_last 7983
_journal_paper_doi 10.1039/d6cc01138a
_journal_volume 62
_journal_year 2026
_chemical_formula_moiety 'C14 H25 Fe P5'
_chemical_formula_sum 'C14 H25 Fe P5'
_chemical_formula_weight 404.04
_space_group_crystal_system monoclinic
_space_group_IT_number 14
_space_group_name_Hall '-P 2ybc'
_space_group_name_H-M_alt 'P 1 21/c 1'
_atom_sites_solution_hydrogens mixed
_atom_sites_solution_primary dual
_audit_creation_date 2025-11-09
_audit_creation_method
;
Olex2 1.5-alpha
(compiled 2025.07.13 svn.rb7424aed for OlexSys, GUI svn.r7317)
;
_audit_update_record
;
2026-02-02 deposited with the CCDC.	2026-03-25 downloaded from the CCDC.
;
_cell_angle_alpha 90
_cell_angle_beta 107.1030(10)
_cell_angle_gamma 90
_cell_formula_units_Z 4
_cell_length_a 11.00330(10)
_cell_length_b 15.17660(10)
_cell_length_c 12.33030(10)
_cell_measurement_reflns_used 17177
_cell_measurement_temperature 123.00(10)
_cell_measurement_theta_max 66.5240
_cell_measurement_theta_min 4.1490
_cell_volume 1968.01(3)
_computing_cell_refinement 'CrysAlisPro 1.171.42.72a (Rigaku OD, 2022)'
_computing_data_collection 'CrysAlisPro 1.171.42.72a (Rigaku OD, 2022)'
_computing_data_reduction 'CrysAlisPro 1.171.42.72a (Rigaku OD, 2022)'
_computing_molecular_graphics 'Olex2 1.5-alpha (Dolomanov et al., 2009)'
_computing_publication_material 'Olex2 1.5-alpha (Dolomanov et al., 2009)'
_computing_structure_refinement 'SHELXL 2018/3 (Sheldrick, 2015)'
_computing_structure_solution 'SHELXT 2018/2 (Sheldrick, 2018)'
_diffrn_ambient_environment N~2~
_diffrn_ambient_temperature 123.00(10)
_diffrn_detector 'CCD plate'
_diffrn_detector_area_resol_mean 4.2047
_diffrn_detector_type TitanS2
_diffrn_measured_fraction_theta_full 0.999
_diffrn_measured_fraction_theta_max 0.999
_diffrn_measurement_details
;
List of Runs (angles in degrees, time in seconds):

  # Type    Start    End  Width  t~exp~   \w     \q     \k     \f   Frames
#--------------------------------------------------------------------------
  1  \w    -89.00 -53.00   1.00    1.75    --  -43.23 -43.00-141.00   36
  2  \w    -19.00  27.00   1.00    1.75    --   43.23 -43.00-141.00   46
  3  \w     26.00 113.00   1.00    1.75    --   43.23  43.00  10.00   87
  4  \w     85.00 110.00   1.00    7.00    --   86.50  43.00  10.00   25
  5  \w    -56.00 -31.00   1.00    7.00    --  -90.00  43.00  10.00   25
  6  \w   -113.00 -87.00   1.00    7.00    --  -90.00  43.00  10.00   26
  7  \w   -150.00-113.00   1.00    7.00    --  -90.00 -43.00-141.00   37
  8  \w    -43.00 -17.00   1.00    1.75    --  -43.23  43.00  10.00   26
  9  \w    -93.00 -28.00   1.00    1.75    --  -43.23 125.00-180.00   65
 10  \w     18.00 111.00   1.00    1.75    --   43.23  57.00 120.00   93
 11  \w     62.00  88.00   1.00    7.00    --   86.50  61.00 150.00   26
 12  \w   -137.00-111.00   1.00    7.00    --  -90.00 -30.00 120.00   26
 13  \w   -155.00-108.00   1.00    7.00    --  -90.00-125.00 -30.00   47
 14  \w   -100.00 -63.00   1.00    7.00    --  -90.00 -61.00  60.00   37
 15  \w    -99.00 -61.00   1.00    7.00    --  -90.00 -68.00 113.56   38
 16  \w   -159.00-133.00   1.00    7.00    --  -90.00 -61.00  60.00   26
 17  \w   -163.00-103.00   1.00    7.00    --  -90.00 -77.00   0.00   60
 18  \w   -129.00-103.00   1.00    7.00    --  -90.00 -45.00-180.00   26
 19  \w    -64.00 -20.00   1.00    7.00    --  -90.00  45.00 120.00   44
 20  \w   -170.00-144.00   1.00    7.00    --  -90.00 -94.00 -60.00   26
 21  \w   -103.00 -77.00   1.00    7.00    --  -90.00  45.00-150.00   26
 22  \w   -160.00 -66.00   1.00    7.00    --  -90.00 -43.00 103.50   94
 23  \w   -159.00-133.00   1.00    7.00    --  -90.00 -68.00 113.56   26
 24  \w   -103.00 -69.00   1.00    7.00    --  -90.00 -45.00  22.22   34
 25  \w    -94.00 -64.00   1.00    7.00    --  -90.00 -61.00  30.00   30
 26  \w   -129.00-103.00   1.00    7.00    --  -90.00  15.00  60.00   26
 27  \w    -68.00 -16.00   1.00    7.00    --  -90.00  15.00  60.00   52
 28  \w   -116.00 -68.00   1.00    7.00    --  -90.00  61.00-150.00   48
 29  \w    -46.00 -21.00   1.00    7.00    --  -90.00  61.00-150.00   25
 30  \w    -42.00 -17.00   1.00    7.00    --  -90.00  30.00 -30.00   25
 31  \w   -100.00 -75.00   1.00    7.00    --  -90.00 -45.00-180.00   25
 32  \w   -116.00 -90.00   1.00    7.00    --  -90.00 -68.00-124.80   26
 33  \w    -91.00 -66.00   1.00    7.00    --  -90.00 -61.00 120.00   25
 34  \w   -104.00 -67.00   1.00    7.00    --  -90.00 -68.00 -76.56   37
 35  \w   -132.00 -90.00   1.00    7.00    --  -90.00 -15.00-120.00   42
 36  \w    -86.00 -56.00   1.00    7.00    --  -90.00 -15.00-120.00   30
 37  \w   -121.00 -96.00   1.00    7.00    --  -90.00 -45.00  60.00   25
 38  \w   -110.00 -66.00   1.00    7.00    --  -90.00 -61.00  90.00   44
 39  \w   -157.00 -96.00   1.00    7.00    --  -90.00 -45.00 150.00   61
 40  \w   -143.00-118.00   1.00    7.00    --  -90.00 -45.00  90.00   25
 41  \w    -65.00 -39.00   1.00    7.00    --  -90.00  46.00-177.02   26
 42  \w    -97.00 -44.00   1.00    7.00    --  -90.00  45.00 -90.00   53
 43  \w    -91.00 -22.00   1.00    7.00    --  -90.00  61.00  60.00   69
 44  \w   -128.00 -61.00   1.00    7.00    --  -90.00 -15.00 -30.00   67
 45  \w   -122.00 -97.00   1.00    7.00    --  -90.00-125.00   0.00   25
 46  \w   -161.00-120.00   1.00    7.00    --  -90.00-125.00 120.00   41
 47  \w   -161.00-136.00   1.00    7.00    --  -90.00 -95.00 130.24   25
 48  \w   -112.00 -27.00   1.00    7.00    --  -90.00 125.00 -90.00   85
 49  \w   -116.00 -91.00   1.00    7.00    --  -90.00 -53.00 -85.56   25
 50  \w   -150.00-124.00   1.00    7.00    --  -90.00 -51.00 -82.72   26
 51  \w   -107.00 -82.00   1.00    7.00    --  -90.00 -45.00-150.00   25
 52  \w   -149.00-119.00   1.00    7.00    --  -90.00 -61.00-180.00   30
 53  \w   -111.00 -86.00   1.00    7.00    --  -90.00  30.00 -30.00   25
 54  \w    -73.00 -48.00   1.00    7.00    --  -90.00  45.00-150.00   25
 55  \w    -98.00 -72.00   1.00    7.00    --  -90.00  30.00 120.00   26
 56  \w    -52.00 -23.00   1.00    7.00    --  -90.00  30.00 120.00   29
 57  \w   -119.00 -94.00   1.00    7.00    --  -90.00 -30.00  30.00   25
 58  \w   -138.00-113.00   1.00    7.00    --  -90.00 -77.00 -90.00   25
 59  \w   -118.00 -93.00   1.00    7.00    --  -90.00  77.00-180.00   25
 60  \w    -48.00 -10.00   1.00    7.00    --  -90.00   0.00 -60.00   38
 61  \w   -141.00-116.00   1.00    7.00    --  -90.00-125.00  30.00   25
;
_diffrn_measurement_device 'four-circle diffractometer'
_diffrn_measurement_device_type 'SuperNova, Dualflex, TitanS2'
_diffrn_measurement_method '\w scans'
_diffrn_orient_matrix_type 'CrysAlisPro convention (1999,Acta A55,543-557)'
_diffrn_orient_matrix_UB_11 -0.0763427000
_diffrn_orient_matrix_UB_12 0.0224532000
_diffrn_orient_matrix_UB_13 -0.1230262000
_diffrn_orient_matrix_UB_21 0.0985402000
_diffrn_orient_matrix_UB_22 -0.0495421000
_diffrn_orient_matrix_UB_23 -0.0436325000
_diffrn_orient_matrix_UB_31 -0.0768857000
_diffrn_orient_matrix_UB_32 -0.0857298000
_diffrn_orient_matrix_UB_33 -0.0069833000
_diffrn_radiation_monochromator mirror
_diffrn_radiation_probe x-ray
_diffrn_radiation_type 'Cu K\a'
_diffrn_radiation_wavelength 1.54184
_diffrn_reflns_av_R_equivalents 0.1043
_diffrn_reflns_av_unetI/netI 0.0383
_diffrn_reflns_Laue_measured_fraction_full 0.999
_diffrn_reflns_Laue_measured_fraction_max 0.999
_diffrn_reflns_limit_h_max 13
_diffrn_reflns_limit_h_min -13
_diffrn_reflns_limit_k_max 17
_diffrn_reflns_limit_k_min -18
_diffrn_reflns_limit_l_max 14
_diffrn_reflns_limit_l_min -14
_diffrn_reflns_number 31700
_diffrn_reflns_point_group_measured_fraction_full 0.999
_diffrn_reflns_point_group_measured_fraction_max 0.999
_diffrn_reflns_theta_full 66.639
_diffrn_reflns_theta_max 66.639
_diffrn_reflns_theta_min 4.204
_diffrn_source 'micro-focus sealed X-ray tube'
_diffrn_source_type 'SuperNova (Cu) X-ray Source'
_exptl_absorpt_coefficient_mu 9.893
_exptl_absorpt_correction_T_max 1.00000
_exptl_absorpt_correction_T_min 0.64552
_exptl_absorpt_correction_type multi-scan
_exptl_absorpt_process_details
;
CrysAlisPro 1.171.42.72a (Rigaku Oxford Diffraction, 2022)
Empirical absorption correction using spherical harmonics,
implemented in SCALE3 ABSPACK scaling algorithm.
;
_exptl_crystal_colour brown
_exptl_crystal_colour_primary brown
_exptl_crystal_density_diffrn 1.364
_exptl_crystal_description needle
_exptl_crystal_F_000 840
_exptl_crystal_size_max 0.36
_exptl_crystal_size_mid 0.07
_exptl_crystal_size_min 0.05
_refine_diff_density_max 0.701
_refine_diff_density_min -0.670
_refine_diff_density_rms 0.101
_refine_ls_extinction_method none
_refine_ls_goodness_of_fit_ref 1.020
_refine_ls_hydrogen_treatment mixed
_refine_ls_matrix_type full
_refine_ls_number_parameters 193
_refine_ls_number_reflns 3488
_refine_ls_number_restraints 0
_refine_ls_restrained_S_all 1.020
_refine_ls_R_factor_all 0.0496
_refine_ls_R_factor_gt 0.0476
_refine_ls_shift/su_max 0.000
_refine_ls_shift/su_mean 0.000
_refine_ls_structure_factor_coef Fsqd
_refine_ls_weighting_details 'w=1/[\s^2^(Fo^2^)+(0.0949P)^2^+1.0109P] where P=(Fo^2^+2Fc^2^)/3'
_refine_ls_weighting_scheme calc
_refine_ls_wR_factor_gt 0.1273
_refine_ls_wR_factor_ref 0.1306
_reflns_Friedel_coverage 0.000
_reflns_number_gt 3288
_reflns_number_total 3488
_reflns_threshold_expression 'I > 2\s(I)'
_cod_data_source_file d6cc01138a2.cif
_cod_data_source_block sk190_auto
_cod_depositor_comments 'Adding full bibliography for 7135678.cif.'
_cod_database_code 7135678
_shelx_shelxl_version_number 2018/3
_chemical_oxdiff_formula 'C14 H25 Fe P5'
_shelx_space_group_comment
;
The symmetry employed for this shelxl refinement is uniquely defined
by the following loop, which should always be used as a source of
symmetry information in preference to the above space-group names.
They are only intended as comments.
;
_cell_oxdiff_angle_alpha 89.996(2)
_cell_oxdiff_angle_beta 107.100(2)
_cell_oxdiff_angle_gamma 89.984(2)
_cell_oxdiff_length_a 11.0053(3)
_cell_oxdiff_length_b 15.1736(4)
_cell_oxdiff_length_c 12.3302(3)
_cell_oxdiff_measurement_reflns_used 17177
_cell_oxdiff_volume 1968.00(8)
_shelx_estimated_absorpt_t_max 0.638
_shelx_estimated_absorpt_t_min 0.125
_olex2_refinement_description
;
1. Fixed Uiso
 At 1.5 times of:
  All C(H,H,H) groups
2.a Idealised Me refined as rotating group:
 C4(H4A,H4B,H4C), C10(H10A,H10B,H10C), C11(H11A,H11B,H11C), C3(H3A,H3B,H3C),
 C12(H12A,H12B,H12C), C13(H13A,H13B,H13C), C2(H2A,H2B,H2C), C14(H14A,H14B,H14C)
;
_olex2_submission_special_instructions 'No special instructions were received'
_oxdiff_exptl_absorpt_empirical_details
;
Empirical correction (ABSPACK) includes:
- Absorption correction using spherical harmonics
- Frame scaling
- Detector area scaling
;
_oxdiff_exptl_absorpt_empirical_full_max 2.445
_oxdiff_exptl_absorpt_empirical_full_min 0.549

loop_
_space_group_symop_operation_xyz
'x, y, z'
'-x, y+1/2, -z+1/2'
'-x, -y, -z'
'x, -y-1/2, z-1/2'

loop_
_atom_site_label
_atom_site_type_symbol
_atom_site_fract_x
_atom_site_fract_y
_atom_site_fract_z
_atom_site_U_iso_or_equiv
_atom_site_adp_type
_atom_site_occupancy
_atom_site_site_symmetry_order
_atom_site_calc_flag
_atom_site_refinement_flags_posn
_atom_site_refinement_flags_adp
_atom_site_refinement_flags_occupancy
_atom_site_disorder_assembly
_atom_site_disorder_group
Fe1 Fe 0.68276(4) 0.59144(3) 0.30189(3) 0.02039(17) Uani 1 1 d . . . . .
P1 P 0.84677(7) 0.74716(5) 0.37900(6) 0.0259(2) Uani 1 1 d . . . . .
P2 P 0.66412(7) 0.74058(5) 0.25701(7) 0.0279(2) Uani 1 1 d . . . . .
P5 P 0.89696(7) 0.61088(6) 0.39911(8) 0.0369(2) Uani 1 1 d . . . . .
P3 P 0.69931(9) 0.65343(6) 0.13361(7) 0.0388(2) Uani 1 1 d . . . . .
P4 P 0.85118(10) 0.56972(6) 0.22525(9) 0.0448(3) Uani 1 1 d . . . . .
C5 C 0.6532(3) 0.46759(19) 0.3613(2) 0.0258(6) Uani 1 1 d . . . . .
C6 C 0.5637(3) 0.48342(19) 0.2521(2) 0.0272(6) Uani 1 1 d . . . . .
C7 C 0.6350(3) 0.5336(2) 0.4378(2) 0.0283(6) Uani 1 1 d . . . . .
C8 C 0.5357(3) 0.59030(18) 0.3770(3) 0.0302(7) Uani 1 1 d . . . . .
C9 C 0.4913(3) 0.5592(2) 0.2621(3) 0.0294(6) Uani 1 1 d . . . . .
C4 C 0.8897(3) 0.9237(2) 0.3717(3) 0.0346(7) Uani 1 1 d . . . . .
H4A H 0.815034 0.925382 0.304642 0.052 Uiso 1 1 calc R U . . .
H4B H 0.946754 0.972537 0.368449 0.052 Uiso 1 1 calc R U . . .
H4C H 0.862578 0.929085 0.440327 0.052 Uiso 1 1 calc R U . . .
C1 C 0.9599(3) 0.8360(2) 0.3744(3) 0.0322(7) Uani 1 1 d . . . . .
C10 C 0.7441(4) 0.3921(2) 0.3912(4) 0.0431(8) Uani 1 1 d . . . . .
H10A H 0.769464 0.374819 0.324363 0.065 Uiso 1 1 calc R U . . .
H10B H 0.702838 0.342101 0.416396 0.065 Uiso 1 1 calc R U . . .
H10C H 0.819455 0.409705 0.452302 0.065 Uiso 1 1 calc R U . . .
C11 C 0.7039(4) 0.5415(3) 0.5614(3) 0.0472(9) Uani 1 1 d . . . . .
H11A H 0.785999 0.511302 0.577795 0.071 Uiso 1 1 calc R U . . .
H11B H 0.652924 0.514612 0.605687 0.071 Uiso 1 1 calc R U . . .
H11C H 0.717920 0.603935 0.581697 0.071 Uiso 1 1 calc R U . . .
C3 C 1.0008(4) 0.8247(2) 0.2669(3) 0.0435(8) Uani 1 1 d . . . . .
H3A H 1.050169 0.770274 0.272372 0.065 Uiso 1 1 calc R U . . .
H3B H 1.053266 0.875054 0.258848 0.065 Uiso 1 1 calc R U . . .
H3C H 0.925290 0.821596 0.200740 0.065 Uiso 1 1 calc R U . . .
C12 C 0.5468(5) 0.4270(2) 0.1497(3) 0.0487(10) Uani 1 1 d . . . . .
H12A H 0.506885 0.461521 0.081340 0.073 Uiso 1 1 calc R U . . .
H12B H 0.492554 0.376577 0.153502 0.073 Uiso 1 1 calc R U . . .
H12C H 0.629976 0.405722 0.146903 0.073 Uiso 1 1 calc R U . . .
C13 C 0.4800(4) 0.6652(2) 0.4260(4) 0.0522(10) Uani 1 1 d . . . . .
H13A H 0.546467 0.692278 0.488074 0.078 Uiso 1 1 calc R U . . .
H13B H 0.412024 0.642920 0.455137 0.078 Uiso 1 1 calc R U . . .
H13C H 0.445157 0.709181 0.366904 0.078 Uiso 1 1 calc R U . . .
C2 C 1.0730(4) 0.8305(3) 0.4817(4) 0.0561(11) Uani 1 1 d . . . . .
H2A H 1.043275 0.838302 0.548632 0.084 Uiso 1 1 calc R U . . .
H2B H 1.134393 0.876879 0.480076 0.084 Uiso 1 1 calc R U . . .
H2C H 1.113895 0.772747 0.485272 0.084 Uiso 1 1 calc R U . . .
C14 C 0.3839(3) 0.5982(3) 0.1704(4) 0.0522(11) Uani 1 1 d . . . . .
H14A H 0.386349 0.662530 0.177279 0.078 Uiso 1 1 calc R U . . .
H14B H 0.302917 0.576259 0.177874 0.078 Uiso 1 1 calc R U . . .
H14C H 0.391964 0.581271 0.096177 0.078 Uiso 1 1 calc R U . . .
H1 H 0.820(4) 0.767(2) 0.471(3) 0.034(9) Uiso 1 1 d . . . . .

loop_
_atom_site_aniso_label
_atom_site_aniso_U_11
_atom_site_aniso_U_22
_atom_site_aniso_U_33
_atom_site_aniso_U_23
_atom_site_aniso_U_13
_atom_site_aniso_U_12
Fe1 0.0196(3) 0.0182(3) 0.0221(3) -0.00020(15) 0.00420(19) -0.00247(15)
P1 0.0258(4) 0.0237(4) 0.0261(4) 0.0000(3) 0.0042(3) -0.0056(3)
P2 0.0220(4) 0.0211(4) 0.0375(4) 0.0042(3) 0.0039(3) -0.0011(3)
P5 0.0209(4) 0.0279(4) 0.0552(5) 0.0136(4) 0.0004(3) -0.0017(3)
P3 0.0553(6) 0.0372(5) 0.0246(4) -0.0025(3) 0.0130(3) -0.0174(4)
P4 0.0493(6) 0.0261(4) 0.0727(6) -0.0068(4) 0.0394(5) -0.0027(4)
C5 0.0251(14) 0.0223(14) 0.0301(14) 0.0032(11) 0.0079(11) -0.0014(11)
C6 0.0330(15) 0.0228(14) 0.0221(13) -0.0012(10) 0.0023(11) -0.0115(11)
C7 0.0301(15) 0.0304(15) 0.0245(14) -0.0016(11) 0.0083(11) -0.0133(12)
C8 0.0304(17) 0.0207(15) 0.0430(18) -0.0025(11) 0.0163(14) -0.0065(11)
C9 0.0244(14) 0.0255(15) 0.0336(15) 0.0068(12) 0.0014(11) -0.0055(12)
C4 0.0416(19) 0.0254(15) 0.0359(17) -0.0032(12) 0.0100(14) -0.0080(13)
C1 0.0289(15) 0.0272(16) 0.0365(16) 0.0002(12) 0.0034(12) -0.0071(12)
C10 0.040(2) 0.0320(17) 0.061(2) 0.0176(16) 0.0218(17) 0.0100(15)
C11 0.053(2) 0.061(2) 0.0233(16) -0.0021(15) 0.0047(15) -0.0291(19)
C3 0.044(2) 0.0284(17) 0.067(2) -0.0022(15) 0.0304(18) -0.0088(14)
C12 0.083(3) 0.0325(18) 0.0329(18) -0.0125(14) 0.0200(18) -0.0251(18)
C13 0.058(2) 0.0310(18) 0.087(3) -0.0086(18) 0.050(2) -0.0062(16)
C2 0.036(2) 0.041(2) 0.071(3) 0.0039(18) -0.0155(18) -0.0122(15)
C14 0.0215(17) 0.054(2) 0.069(3) 0.0255(19) -0.0061(16) -0.0034(14)

loop_
_atom_type_symbol
_atom_type_description
_atom_type_scat_dispersion_real
_atom_type_scat_dispersion_imag
_atom_type_scat_source
C C 0.0181 0.0091 'International Tables Vol C Tables 4.2.6.8 and 6.1.1.4'
H H 0.0000 0.0000 'International Tables Vol C Tables 4.2.6.8 and 6.1.1.4'
Fe Fe -1.1336 3.1974 'International Tables Vol C Tables 4.2.6.8 and 6.1.1.4'
P P 0.2955 0.4335 'International Tables Vol C Tables 4.2.6.8 and 6.1.1.4'

loop_
_geom_angle_atom_site_label_1
_geom_angle_atom_site_label_2
_geom_angle_atom_site_label_3
_geom_angle
_geom_angle_site_symmetry_1
_geom_angle_site_symmetry_3
_geom_angle_publ_flag
P2 Fe1 P5 90.24(3) . . ?
P2 Fe1 P3 54.58(3) . . ?
P2 Fe1 P4 93.78(3) . . ?
P5 Fe1 P3 94.29(4) . . ?
P5 Fe1 P4 54.77(4) . . ?
P3 Fe1 P4 54.48(4) . . ?
C5 Fe1 P2 162.34(8) . . ?
C5 Fe1 P5 99.94(8) . . ?
C5 Fe1 P3 137.70(8) . . ?
C5 Fe1 P4 103.87(8) . . ?
C5 Fe1 C7 40.12(11) . . ?
C5 Fe1 C8 67.30(11) . . ?
C6 Fe1 P2 134.02(9) . . ?
C6 Fe1 P5 135.06(9) . . ?
C6 Fe1 P3 105.25(8) . . ?
C6 Fe1 P4 105.99(9) . . ?
C6 Fe1 C5 40.45(11) . . ?
C6 Fe1 C7 67.67(11) . . ?
C6 Fe1 C8 67.70(12) . . ?
C6 Fe1 C9 40.14(12) . . ?
C7 Fe1 P2 125.03(9) . . ?
C7 Fe1 P5 95.47(9) . . ?
C7 Fe1 P3 170.23(9) . . ?
C7 Fe1 P4 132.88(9) . . ?
C8 Fe1 P2 95.05(8) . . ?
C8 Fe1 P5 124.91(10) . . ?
C8 Fe1 P3 132.15(10) . . ?
C8 Fe1 P4 171.17(8) . . ?
C8 Fe1 C7 39.72(13) . . ?
C9 Fe1 P2 99.26(9) . . ?
C9 Fe1 P5 162.76(9) . . ?
C9 Fe1 P3 102.94(9) . . ?
C9 Fe1 P4 137.82(10) . . ?
C9 Fe1 C5 67.48(11) . . ?
C9 Fe1 C7 67.29(12) . . ?
C9 Fe1 C8 40.35(13) . . ?
P2 P1 P5 101.22(4) . . ?
P2 P1 H1 102.6(17) . . ?
P5 P1 H1 104.3(16) . . ?
C1 P1 P2 121.15(10) . . ?
C1 P1 P5 123.82(11) . . ?
C1 P1 H1 100.7(16) . . ?
P1 P2 Fe1 83.03(3) . . ?
P1 P2 P3 101.61(5) . . ?
P3 P2 Fe1 62.92(3) . . ?
P1 P5 Fe1 82.81(3) . . ?
P1 P5 P4 100.91(5) . . ?
P4 P5 Fe1 62.86(4) . . ?
P2 P3 Fe1 62.50(3) . . ?
P2 P3 P4 105.58(5) . . ?
P4 P3 Fe1 62.86(3) . . ?
P5 P4 Fe1 62.37(3) . . ?
P3 P4 Fe1 62.66(3) . . ?
P3 P4 P5 105.80(5) . . ?
C6 C5 Fe1 69.70(16) . . ?
C6 C5 C10 125.7(3) . . ?
C7 C5 Fe1 70.46(16) . . ?
C7 C5 C6 108.1(3) . . ?
C7 C5 C10 126.1(3) . . ?
C10 C5 Fe1 128.2(2) . . ?
C5 C6 Fe1 69.85(16) . . ?
C5 C6 C12 125.3(3) . . ?
C9 C6 Fe1 69.95(16) . . ?
C9 C6 C5 107.5(2) . . ?
C9 C6 C12 127.1(3) . . ?
C12 C6 Fe1 127.9(2) . . ?
C5 C7 Fe1 69.42(15) . . ?
C5 C7 C11 127.0(3) . . ?
C8 C7 Fe1 69.98(17) . . ?
C8 C7 C5 108.1(3) . . ?
C8 C7 C11 124.8(3) . . ?
C11 C7 Fe1 127.7(2) . . ?
C7 C8 Fe1 70.29(17) . . ?
C7 C8 C9 107.9(3) . . ?
C7 C8 C13 126.0(3) . . ?
C9 C8 Fe1 69.40(18) . . ?
C9 C8 C13 125.9(3) . . ?
C13 C8 Fe1 129.4(2) . . ?
C6 C9 Fe1 69.91(17) . . ?
C6 C9 C8 108.3(3) . . ?
C6 C9 C14 126.3(3) . . ?
C8 C9 Fe1 70.25(17) . . ?
C8 C9 C14 125.4(3) . . ?
C14 C9 Fe1 127.4(2) . . ?
H4A C4 H4B 109.5 . . ?
H4A C4 H4C 109.5 . . ?
H4B C4 H4C 109.5 . . ?
C1 C4 H4A 109.5 . . ?
C1 C4 H4B 109.5 . . ?
C1 C4 H4C 109.5 . . ?
C4 C1 P1 107.1(2) . . ?
C3 C1 P1 108.5(2) . . ?
C3 C1 C4 110.6(3) . . ?
C2 C1 P1 108.6(2) . . ?
C2 C1 C4 110.0(3) . . ?
C2 C1 C3 111.8(3) . . ?
C5 C10 H10A 109.5 . . ?
C5 C10 H10B 109.5 . . ?
C5 C10 H10C 109.5 . . ?
H10A C10 H10B 109.5 . . ?
H10A C10 H10C 109.5 . . ?
H10B C10 H10C 109.5 . . ?
C7 C11 H11A 109.5 . . ?
C7 C11 H11B 109.5 . . ?
C7 C11 H11C 109.5 . . ?
H11A C11 H11B 109.5 . . ?
H11A C11 H11C 109.5 . . ?
H11B C11 H11C 109.5 . . ?
C1 C3 H3A 109.5 . . ?
C1 C3 H3B 109.5 . . ?
C1 C3 H3C 109.5 . . ?
H3A C3 H3B 109.5 . . ?
H3A C3 H3C 109.5 . . ?
H3B C3 H3C 109.5 . . ?
C6 C12 H12A 109.5 . . ?
C6 C12 H12B 109.5 . . ?
C6 C12 H12C 109.5 . . ?
H12A C12 H12B 109.5 . . ?
H12A C12 H12C 109.5 . . ?
H12B C12 H12C 109.5 . . ?
C8 C13 H13A 109.5 . . ?
C8 C13 H13B 109.5 . . ?
C8 C13 H13C 109.5 . . ?
H13A C13 H13B 109.5 . . ?
H13A C13 H13C 109.5 . . ?
H13B C13 H13C 109.5 . . ?
C1 C2 H2A 109.5 . . ?
C1 C2 H2B 109.5 . . ?
C1 C2 H2C 109.5 . . ?
H2A C2 H2B 109.5 . . ?
H2A C2 H2C 109.5 . . ?
H2B C2 H2C 109.5 . . ?
C9 C14 H14A 109.5 . . ?
C9 C14 H14B 109.5 . . ?
C9 C14 H14C 109.5 . . ?
H14A C14 H14B 109.5 . . ?
H14A C14 H14C 109.5 . . ?
H14B C14 H14C 109.5 . . ?

loop_
_geom_bond_atom_site_label_1
_geom_bond_atom_site_label_2
_geom_bond_distance
_geom_bond_site_symmetry_2
_geom_bond_publ_flag
Fe1 P2 2.3248(8) . ?
Fe1 P5 2.3275(9) . ?
Fe1 P3 2.3336(8) . ?
Fe1 P4 2.3379(9) . ?
Fe1 C5 2.077(3) . ?
Fe1 C6 2.075(3) . ?
Fe1 C7 2.091(3) . ?
Fe1 C8 2.087(3) . ?
Fe1 C9 2.076(3) . ?
P1 P2 2.1292(10) . ?
P1 P5 2.1363(11) . ?
P1 C1 1.847(3) . ?
P1 H1 1.30(4) . ?
P2 P3 2.1357(12) . ?
P5 P4 2.1458(14) . ?
P3 P4 2.1384(15) . ?
C5 C6 1.436(4) . ?
C5 C7 1.430(4) . ?
C5 C10 1.494(4) . ?
C6 C9 1.425(4) . ?
C6 C12 1.492(4) . ?
C7 C8 1.420(5) . ?
C7 C11 1.493(4) . ?
C8 C9 1.436(5) . ?
C8 C13 1.500(4) . ?
C9 C14 1.496(4) . ?
C4 H4A 0.9800 . ?
C4 H4B 0.9800 . ?
C4 H4C 0.9800 . ?
C4 C1 1.534(5) . ?
C1 C3 1.530(5) . ?
C1 C2 1.529(5) . ?
C10 H10A 0.9800 . ?
C10 H10B 0.9800 . ?
C10 H10C 0.9800 . ?
C11 H11A 0.9800 . ?
C11 H11B 0.9800 . ?
C11 H11C 0.9800 . ?
C3 H3A 0.9800 . ?
C3 H3B 0.9800 . ?
C3 H3C 0.9800 . ?
C12 H12A 0.9800 . ?
C12 H12B 0.9800 . ?
C12 H12C 0.9800 . ?
C13 H13A 0.9800 . ?
C13 H13B 0.9800 . ?
C13 H13C 0.9800 . ?
C2 H2A 0.9800 . ?
C2 H2B 0.9800 . ?
C2 H2C 0.9800 . ?
C14 H14A 0.9800 . ?
C14 H14B 0.9800 . ?
C14 H14C 0.9800 . ?

loop_
_geom_torsion_atom_site_label_1
_geom_torsion_atom_site_label_2
_geom_torsion_atom_site_label_3
_geom_torsion_atom_site_label_4
_geom_torsion
_geom_torsion_site_symmetry_1
_geom_torsion_site_symmetry_2
_geom_torsion_site_symmetry_3
_geom_torsion_site_symmetry_4
_geom_torsion_publ_flag
Fe1 C5 C6 C9 -60.08(19) . . . . ?
Fe1 C5 C6 C12 122.9(3) . . . . ?
Fe1 C5 C7 C8 59.5(2) . . . . ?
Fe1 C5 C7 C11 -122.4(3) . . . . ?
Fe1 C6 C9 C8 -60.0(2) . . . . ?
Fe1 C6 C9 C14 122.2(3) . . . . ?
Fe1 C7 C8 C9 59.4(2) . . . . ?
Fe1 C7 C8 C13 -125.0(3) . . . . ?
Fe1 C8 C9 C6 59.8(2) . . . . ?
Fe1 C8 C9 C14 -122.4(3) . . . . ?
P2 P1 C1 C4 53.1(2) . . . . ?
P2 P1 C1 C3 -66.4(3) . . . . ?
P2 P1 C1 C2 171.8(2) . . . . ?
P5 P1 C1 C4 -174.19(16) . . . . ?
P5 P1 C1 C3 66.3(3) . . . . ?
P5 P1 C1 C2 -55.4(3) . . . . ?
C5 C6 C9 Fe1 60.02(19) . . . . ?
C5 C6 C9 C8 0.0(3) . . . . ?
C5 C6 C9 C14 -177.8(3) . . . . ?
C5 C7 C8 Fe1 -59.13(19) . . . . ?
C5 C7 C8 C9 0.3(3) . . . . ?
C5 C7 C8 C13 175.9(3) . . . . ?
C6 C5 C7 Fe1 -59.77(19) . . . . ?
C6 C5 C7 C8 -0.3(3) . . . . ?
C6 C5 C7 C11 177.8(3) . . . . ?
C7 C5 C6 Fe1 60.25(19) . . . . ?
C7 C5 C6 C9 0.2(3) . . . . ?
C7 C5 C6 C12 -176.9(3) . . . . ?
C7 C8 C9 Fe1 -60.0(2) . . . . ?
C7 C8 C9 C6 -0.2(3) . . . . ?
C7 C8 C9 C14 177.6(3) . . . . ?
C10 C5 C6 Fe1 -123.1(3) . . . . ?
C10 C5 C6 C9 176.8(3) . . . . ?
C10 C5 C6 C12 -0.3(5) . . . . ?
C10 C5 C7 Fe1 123.6(3) . . . . ?
C10 C5 C7 C8 -176.9(3) . . . . ?
C10 C5 C7 C11 1.2(5) . . . . ?
C11 C7 C8 Fe1 122.7(3) . . . . ?
C11 C7 C8 C9 -177.9(3) . . . . ?
C11 C7 C8 C13 -2.3(5) . . . . ?
C12 C6 C9 Fe1 -123.0(3) . . . . ?
C12 C6 C9 C8 177.0(3) . . . . ?
C12 C6 C9 C14 -0.8(5) . . . . ?
C13 C8 C9 Fe1 124.4(3) . . . . ?
C13 C8 C9 C6 -175.8(3) . . . . ?
C13 C8 C9 C14 2.0(5) . . . . ?
